data_4320886
loop_
_publ_author_name
'Tristram Chivers'
'Monica P. Gibson'
'Masood Parvez'
'Ignacio Vargas-Baca'

_publ_contact_author
;
    Masood Parvez
    Department of Chemistry
    University of Calgary
    2500 University Drive N.W.
    Calgary, Alberta, Canada T2N 1N4  
;
_publ_contact_author_email ' parvez@ucalgary.ca '
_publ_contact_author_fax ' (403)289-9488 '
_publ_contact_author_phone ' (403)220-5348 '
_publ_section_title
;
 Eight- and 16-Membered Cyanuric-Sulfanuric Ring Systems:
 C2N4S2\\rightarrow C2N3S Ring Contraction
;
_journal_name_full 'Inorganic Chemistry'
_journal_page_first 1697
_journal_page_last 1704
_journal_paper_doi 10.1021/ic991314u
_journal_volume 39
_journal_year 2000
_chemical_formula_sum 'C28 H18 F6 N4 O2 S2'
_chemical_formula_weight 620.58
_space_group_IT_number 14
_symmetry_cell_setting monoclinic
_symmetry_space_group_name_Hall '-P 2yab'
_symmetry_space_group_name_H-M 'P 1 21/a 1'
_atom_sites_solution_hydrogens geom
_atom_sites_solution_primary direct
_atom_sites_solution_secondary difmap
_audit_creation_method SHELXL-97
_cell_angle_alpha 90.00
_cell_angle_beta 101.304(16)
_cell_angle_gamma 90.00
_cell_formula_units_Z 4
_cell_length_a 7.316(2)
_cell_length_b 29.508(5)
_cell_length_c 12.9095(15)
_cell_measurement_reflns_used 25
_cell_measurement_temperature 293
_cell_measurement_theta_max 13.0
_cell_measurement_theta_min 7.5
_cell_volume 2732.8(9)
_computing_cell_refinement 'MSC/AFC Diffractometer Control (Molecular Structure Corporation, 1988)'
_computing_data_collection 'MSC/AFC Diffractometer Control (Molecular Structure Corporation, 1988)'
_computing_data_reduction 'TEXSAN (Molecular Structure Corporation, 1994)'
_computing_molecular_graphics 'TEXSAN (Molecular Structure Corporation, 1994)'
_computing_publication_material 'SHELXL-97 (Sheldrick, 1997)'
_computing_structure_refinement 'SHELXL-97 (Sheldrick, 1997)'
_computing_structure_solution 'SAPI91 (Fan, 1991)'
_diffrn_ambient_temperature 293
_diffrn_measurement_device_type Rigaku-AFC6S
_diffrn_measurement_method ' \w-2\q '
_diffrn_radiation_monochromator graphite
_diffrn_radiation_source 'fine-focus sealed tube'
_diffrn_radiation_type MoK\a
_diffrn_radiation_wavelength 0.71069
_diffrn_reflns_av_R_equivalents 0.0743
_diffrn_reflns_av_sigmaI/netI 0.1754
_diffrn_reflns_limit_h_max 8
_diffrn_reflns_limit_h_min 0
_diffrn_reflns_limit_k_max 35
_diffrn_reflns_limit_k_min 0
_diffrn_reflns_limit_l_max 15
_diffrn_reflns_limit_l_min -15
_diffrn_reflns_number 5230
_diffrn_reflns_theta_max 25.04
_diffrn_reflns_theta_min 2.62
_diffrn_standards_decay_% 0.91
_diffrn_standards_interval_count 200
_diffrn_standards_number 3
_exptl_absorpt_coefficient_mu 0.271
_exptl_absorpt_correction_T_max 1.000
_exptl_absorpt_correction_T_min 0.768
_exptl_absorpt_correction_type empirical
_exptl_absorpt_process_details
;
 \y-scan (3 reflections) (North, Phillips & Mathews, 1968) 
;
_exptl_crystal_colour colorless
_exptl_crystal_density_diffrn 1.508
_exptl_crystal_density_method 'not measured'
_exptl_crystal_description block
_exptl_crystal_F_000 1264
_exptl_crystal_size_max 0.35
_exptl_crystal_size_mid 0.25
_exptl_crystal_size_min 0.18
_refine_diff_density_max 0.569
_refine_diff_density_min -0.760
_refine_diff_density_rms 0.083
_refine_ls_extinction_method none
_refine_ls_goodness_of_fit_ref 0.954
_refine_ls_hydrogen_treatment mixed
_refine_ls_matrix_type full
_refine_ls_number_parameters 343
_refine_ls_number_reflns 4825
_refine_ls_number_restraints 0
_refine_ls_restrained_S_all 0.954
_refine_ls_R_factor_all 0.2664
_refine_ls_R_factor_gt 0.0851
_refine_ls_shift/su_max 0.011
_refine_ls_shift/su_mean 0.001
_refine_ls_structure_factor_coef Fsqd
_refine_ls_weighting_details 'w=1/[\s^2^(Fo^2^)+(0.1313P)^2^+19.73P] where P=(Fo^2^+2Fc^2^)/3'
_refine_ls_weighting_scheme calc
_refine_ls_wR_factor_gt 0.2493
_refine_ls_wR_factor_ref 0.3585
_reflns_number_gt 1615
_reflns_number_total 4825
_reflns_threshold_expression >2sigma(I)
_cod_data_source_file ic991314u_3.cif
_cod_data_source_block 3b
_cod_depositor_comments
;
The following automatic conversions were performed:

'_symmetry_cell_setting' value ' monoclinic ' changed to 'monoclinic'
according to the built-in table from CIF Core dictionary named
'cif_core.dic' version 2.4.1 from 2010-06-29.

Automatic conversion script
Id: cif_fix_values 1646 2011-03-28 12:23:43Z adriana 

The following automatic conversions were performed:

'_refine_ls_weighting_scheme' value 'calc
w=1/[\s^2^(Fo^2^)+(0.1313P)^2^+19.73P] where P=(Fo^2^+2Fc^2^)/3' was
changed to 'calc'. New tag '_refine_ls_weighting_details' was
created. The value of the new tag was set to
'w=1/[\s^2^(Fo^2^)+(0.1313P)^2^+19.73P] where P=(Fo^2^+2Fc^2^)/3'.

Automatic conversion script
Id: cif_fix_values 3143 2015-03-26 13:38:13Z robertas 
;
_cod_original_cell_volume 2732.9(10)
_cod_database_code 4320886

loop_
_symmetry_equiv_pos_as_xyz
'x, y, z'
'-x+1/2, y+1/2, -z'
'-x, -y, -z'
'x-3/6, -y-3/6, z'

loop_
_atom_site_label
_atom_site_type_symbol
_atom_site_fract_x
_atom_site_fract_y
_atom_site_fract_z
_atom_site_U_iso_or_equiv
_atom_site_adp_type
_atom_site_occupancy
_atom_site_calc_flag
_atom_site_refinement_flags
_atom_site_disorder_assembly
_atom_site_disorder_group
S1 S 0.4747(4) 0.15935(10) 0.7280(2) 0.0579(8) Uani 1 d . . .
S2 S 0.6474(4) 0.09353(10) 0.5701(2) 0.0584(8) Uani 1 d . . .
F1 F 0.6978(19) 0.3656(3) 0.3182(8) 0.124(5) Uani 0.845(16) d P A 1
F2 F 0.424(2) 0.3465(7) 0.2382(16) 0.186(11) Uani 0.845(16) d P A 1
F3 F 0.658(2) 0.3215(4) 0.1867(9) 0.122(5) Uani 0.845(16) d P A 1
F1A F 0.426(17) 0.362(3) 0.286(7) 0.124(5) Uani 0.155(16) d P A 2
F2A F 0.489(14) 0.324(4) 0.185(9) 0.186(11) Uani 0.155(16) d P A 2
F3A F 0.702(14) 0.331(3) 0.246(6) 0.122(5) Uani 0.155(16) d P A 2
F4 F 1.298(6) 0.0304(15) 1.186(2) 0.145(10) Uani 0.434(12) d P B 1
F5 F 1.449(7) 0.0259(11) 1.089(3) 0.145(9) Uani 0.434(12) d P B 1
F6 F 1.444(4) 0.0848(12) 1.157(2) 0.133(7) Uani 0.434(12) d P B 1
F4A F 1.304(4) 0.0570(11) 1.2102(16) 0.145(10) Uani 0.566(12) d P B 2
F5A F 1.375(4) 0.0018(7) 1.1128(19) 0.145(9) Uani 0.566(12) d P B 2
F6A F 1.503(3) 0.0607(10) 1.1010(17) 0.133(7) Uani 0.566(12) d P B 2
O1 O 0.2965(10) 0.1405(3) 0.6825(6) 0.075(2) Uani 1 d . . .
O2 O 0.4882(11) 0.0681(3) 0.5799(6) 0.074(2) Uani 1 d . . .
N1 N 0.5678(12) 0.1891(3) 0.6517(7) 0.057(2) Uani 1 d . . .
N2 N 0.5982(14) 0.1400(3) 0.5076(7) 0.070(3) Uani 1 d . . .
N3 N 0.7987(13) 0.1001(3) 0.6763(7) 0.067(3) Uani 1 d . . .
N4 N 0.6149(14) 0.1245(4) 0.7981(7) 0.069(3) Uani 1 d . . .
C1 C 0.5824(13) 0.1793(4) 0.5525(8) 0.048(3) Uani 1 d . . .
C2 C 0.5836(6) 0.21939(15) 0.4800(3) 0.050(3) Uani 1 d G . .
C3 C 0.5815(9) 0.26344(16) 0.5180(4) 0.059(3) Uani 1 d G . .
H3 H 0.5745 0.2686 0.5897 0.083(9) Uiso 1 calc R . .
C4 C 0.5897(10) 0.29992(15) 0.4509(4) 0.063(3) Uani 1 d G . .
H4 H 0.5883 0.3300 0.4768 0.083(9) Uiso 1 calc R . .
C5 C 0.5999(8) 0.29236(18) 0.3459(4) 0.060(3) Uani 1 d G . .
C6 C 0.6020(10) 0.2483(2) 0.3080(3) 0.062(3) Uani 1 d G . .
H6 H 0.6089 0.2431 0.2362 0.083(9) Uiso 1 calc R . .
C7 C 0.5938(9) 0.21183(17) 0.3750(3) 0.063(3) Uani 1 d G . .
H7 H 0.5952 0.1817 0.3491 0.083(9) Uiso 1 calc R . .
C8 C 0.5887(10) 0.3351(2) 0.2758(5) 0.099(6) Uani 1 d G . .
C9 C 0.7622(14) 0.1044(2) 0.7758(6) 0.049(3) Uani 1 d G . .
C10 C 0.9095(9) 0.0905(2) 0.8607(5) 0.052(3) Uani 1 d G . .
C11 C 0.8799(8) 0.0893(3) 0.9638(6) 0.072(3) Uani 1 d G . .
H11 H 0.7639 0.0988 0.9788 0.083(9) Uiso 1 calc R . .
C12 C 1.0202(10) 0.0741(3) 1.0451(4) 0.081(4) Uani 1 d G . .
H12 H 1.0000 0.0732 1.1155 0.083(9) Uiso 1 calc R . .
C13 C 1.1900(9) 0.0600(2) 1.0232(4) 0.062(3) Uani 1 d G . .
C14 C 1.2196(8) 0.0613(3) 0.9201(5) 0.072(4) Uani 1 d G . .
H14 H 1.3357 0.0517 0.9052 0.083(9) Uiso 1 calc R . .
C15 C 1.0794(10) 0.0765(3) 0.8389(4) 0.062(3) Uani 1 d G . .
H15 H 1.0996 0.0773 0.7684 0.083(9) Uiso 1 calc R . .
C16 C 1.3207(12) 0.0529(4) 1.1090(6) 0.111(6) Uani 1 d G . .
C17 C 0.4440(11) 0.1986(3) 0.8259(6) 0.061(3) Uani 1 d G . .
C18 C 0.4400(11) 0.2450(3) 0.8072(6) 0.080(4) Uani 1 d G . .
H18 H 0.4567 0.2563 0.7408 0.083(9) Uiso 1 calc R . .
C19 C 0.4114(12) 0.2749(3) 0.8857(9) 0.090(5) Uani 1 d G . .
H19 H 0.4086 0.3067 0.8730 0.083(9) Uiso 1 calc R . .
C20 C 0.3869(12) 0.2584(4) 0.9829(7) 0.103(5) Uani 1 d G . .
H20 H 0.3673 0.2788 1.0366 0.083(9) Uiso 1 calc R . .
C21 C 0.3909(12) 0.2120(4) 1.0016(5) 0.106(5) Uani 1 d G . .
H21 H 0.3742 0.2007 1.0680 0.083(9) Uiso 1 calc R . .
C22 C 0.4195(12) 0.1821(3) 0.9230(7) 0.079(4) Uani 1 d G . .
H22 H 0.4223 0.1504 0.9358 0.083(9) Uiso 1 calc R . .
C23 C 0.7727(11) 0.0666(2) 0.4880(5) 0.054(3) Uani 1 d G . .
C24 C 0.6749(8) 0.0391(3) 0.4087(6) 0.067(3) Uani 1 d G . .
H24 H 0.5443 0.0352 0.4021 0.083(9) Uiso 1 calc R . .
C25 C 0.7683(11) 0.0173(2) 0.3390(5) 0.073(4) Uani 1 d G . .
H25 H 0.7015 -0.0015 0.2847 0.083(9) Uiso 1 calc R . .
C26 C 0.9595(11) 0.0230(3) 0.3486(5) 0.069(3) Uani 1 d G . .
H26 H 1.0233 0.0081 0.3009 0.083(9) Uiso 1 calc R . .
C27 C 1.0573(8) 0.0505(3) 0.4279(6) 0.071(3) Uani 1 d G . .
H27 H 1.1879 0.0544 0.4344 0.083(9) Uiso 1 calc R . .
C28 C 0.9639(11) 0.0723(2) 0.4976(5) 0.065(3) Uani 1 d G . .
H28 H 1.0307 0.0911 0.5518 0.083(9) Uiso 1 calc R . .

loop_
_atom_site_aniso_label
_atom_site_aniso_U_11
_atom_site_aniso_U_22
_atom_site_aniso_U_33
_atom_site_aniso_U_23
_atom_site_aniso_U_13
_atom_site_aniso_U_12
S1 0.0494(17) 0.0615(19) 0.0590(17) 0.0030(15) 0.0012(13) -0.0010(15)
S2 0.0636(19) 0.0517(17) 0.0515(16) -0.0035(14) -0.0096(14) -0.0017(15)
F1 0.207(13) 0.066(7) 0.097(8) 0.004(6) 0.026(8) -0.049(7)
F2 0.123(12) 0.23(2) 0.22(2) 0.158(19) 0.071(13) 0.091(13)
F3 0.220(15) 0.090(8) 0.071(8) 0.011(6) 0.063(10) 0.011(8)
F1A 0.207(13) 0.066(7) 0.097(8) 0.004(6) 0.026(8) -0.049(7)
F2A 0.123(12) 0.23(2) 0.22(2) 0.158(19) 0.071(13) 0.091(13)
F3A 0.220(15) 0.090(8) 0.071(8) 0.011(6) 0.063(10) 0.011(8)
F4 0.165(11) 0.22(3) 0.037(10) -0.025(12) -0.016(9) 0.12(2)
F5 0.20(2) 0.070(14) 0.120(13) 0.013(12) -0.081(14) 0.034(14)
F6 0.102(13) 0.19(2) 0.081(13) 0.016(13) -0.039(11) -0.013(13)
F4A 0.165(11) 0.22(3) 0.037(10) -0.025(12) -0.016(9) 0.12(2)
F5A 0.20(2) 0.070(14) 0.120(13) 0.013(12) -0.081(14) 0.034(14)
F6A 0.102(13) 0.19(2) 0.081(13) 0.016(13) -0.039(11) -0.013(13)
O1 0.057(5) 0.085(6) 0.078(5) 0.004(5) 0.003(4) -0.025(4)
O2 0.064(5) 0.068(6) 0.082(6) -0.015(4) -0.003(4) -0.015(4)
N1 0.058(6) 0.051(6) 0.060(6) 0.001(5) 0.010(5) 0.000(4)
N2 0.103(8) 0.041(6) 0.055(5) 0.003(5) -0.017(5) 0.000(5)
N3 0.070(6) 0.075(7) 0.045(5) -0.001(5) -0.016(5) 0.001(5)
N4 0.069(7) 0.074(7) 0.058(6) 0.016(5) 0.001(5) 0.012(6)
C1 0.042(6) 0.043(6) 0.053(7) -0.003(5) -0.004(5) -0.003(5)
C2 0.041(6) 0.052(7) 0.055(6) -0.004(5) 0.006(5) 0.006(5)
C3 0.059(7) 0.052(7) 0.064(7) -0.013(6) 0.007(6) 0.001(6)
C4 0.074(8) 0.040(7) 0.076(8) 0.005(6) 0.015(6) 0.009(6)
C5 0.066(8) 0.066(8) 0.049(6) 0.000(6) 0.010(6) 0.001(6)
C6 0.073(8) 0.065(8) 0.050(6) -0.008(6) 0.015(6) -0.002(6)
C7 0.067(8) 0.058(8) 0.063(7) -0.022(6) 0.011(6) 0.002(6)
C8 0.110(14) 0.132(17) 0.065(11) 0.034(11) 0.039(10) 0.022(13)
C9 0.053(7) 0.037(6) 0.052(7) -0.005(5) 0.003(5) -0.008(5)
C10 0.054(7) 0.043(6) 0.051(6) 0.000(5) -0.007(5) -0.002(5)
C11 0.077(9) 0.075(9) 0.062(7) 0.005(7) 0.013(7) 0.014(7)
C12 0.105(11) 0.090(10) 0.043(7) 0.009(6) -0.001(7) 0.021(8)
C13 0.060(8) 0.053(7) 0.061(7) -0.016(6) -0.015(6) 0.007(6)
C14 0.088(9) 0.070(9) 0.055(7) 0.001(6) 0.005(7) 0.005(7)
C15 0.081(9) 0.051(7) 0.048(6) 0.000(5) -0.001(6) 0.007(6)
C16 0.108(14) 0.149(17) 0.066(10) 0.002(10) -0.009(10) 0.051(13)
C17 0.050(7) 0.084(9) 0.049(7) 0.001(6) 0.008(5) 0.010(6)
C18 0.067(9) 0.093(11) 0.073(8) -0.002(8) -0.006(7) 0.025(8)
C19 0.076(9) 0.086(11) 0.101(11) -0.022(9) -0.001(8) 0.040(8)
C20 0.063(9) 0.160(18) 0.082(11) -0.037(11) 0.007(8) 0.014(10)
C21 0.095(12) 0.151(17) 0.076(10) -0.017(11) 0.029(9) 0.004(12)
C22 0.070(9) 0.086(10) 0.082(10) 0.004(8) 0.019(7) -0.004(7)
C23 0.073(8) 0.034(6) 0.047(6) 0.009(5) -0.012(6) -0.003(5)
C24 0.061(8) 0.061(8) 0.071(8) -0.014(6) -0.009(6) 0.006(6)
C25 0.073(9) 0.064(8) 0.071(8) -0.016(6) -0.017(7) 0.011(7)
C26 0.085(9) 0.066(8) 0.051(7) 0.003(6) 0.002(7) 0.016(7)
C27 0.074(9) 0.061(8) 0.073(8) 0.014(7) 0.005(7) -0.002(7)
C28 0.083(9) 0.052(7) 0.054(7) 0.006(6) 0.003(7) -0.003(7)

loop_
_atom_type_symbol
_atom_type_description
_atom_type_scat_dispersion_real
_atom_type_scat_dispersion_imag
_atom_type_scat_source
C C 0.0033 0.0016 'International Tables Vol C Tables 4.2.6.8 and 6.1.1.4'
H H 0.0000 0.0000 'International Tables Vol C Tables 4.2.6.8 and 6.1.1.4'
N N 0.0061 0.0033 'International Tables Vol C Tables 4.2.6.8 and 6.1.1.4'
F F 0.0171 0.0103 'International Tables Vol C Tables 4.2.6.8 and 6.1.1.4'
S S 0.1246 0.1234 'International Tables Vol C Tables 4.2.6.8 and 6.1.1.4'
O O 0.0106 0.0060 'International Tables Vol C Tables 4.2.6.8 and 6.1.1.4'

loop_
_geom_angle_atom_site_label_1
_geom_angle_atom_site_label_2
_geom_angle_atom_site_label_3
_geom_angle
_geom_angle_site_symmetry_1
_geom_angle_site_symmetry_3
_geom_angle_publ_flag
O1 S1 N1 115.5(5) . . ?
O1 S1 N4 114.4(5) . . ?
N1 S1 N4 113.9(5) . . ?
O1 S1 C17 108.4(5) . . ?
N1 S1 C17 102.4(5) . . ?
N4 S1 C17 100.0(5) . . ?
O2 S2 N3 115.7(5) . . ?
O2 S2 N2 113.2(5) . . ?
N3 S2 N2 112.3(5) . . ?
O2 S2 C23 110.9(4) . . ?
N3 S2 C23 102.7(5) . . ?
N2 S2 C23 100.4(5) . . ?
C8 F2A F3A 38(4) . . ?
C8 F3A F2A 53(6) . . ?
C1 N1 S1 127.4(8) . . ?
C1 N2 S2 124.6(8) . . ?
C9 N3 S2 126.0(8) . . ?
C9 N4 S1 129.0(7) . . ?
N2 C1 N1 130.1(10) . . ?
N2 C1 C2 114.0(8) . . ?
N1 C1 C2 115.9(8) . . ?
C3 C2 C7 120.0 . . ?
C3 C2 C1 120.8(5) . . ?
C7 C2 C1 119.1(5) . . ?
C2 C3 C4 120.0 . . ?
C3 C4 C5 120.0 . . ?
C6 C5 C4 120.0 . . ?
C6 C5 C8 124.0 . . ?
C4 C5 C8 115.7 . . ?
C5 C6 C7 120.0 . . ?
C6 C7 C2 120.0 . . ?
F3A C8 F1 75(5) . . ?
F3A C8 F2 135(5) . . ?
F1 C8 F2 117.1(14) . . ?
F3A C8 F2A 89(6) . . ?
F1 C8 F2A 140(4) . . ?
F2 C8 F2A 52(4) . . ?
F3A C8 F3 35(5) . . ?
F1 C8 F3 105.3(10) . . ?
F2 C8 F3 103.4(11) . . ?
F2A C8 F3 54(4) . . ?
F3A C8 F1A 149(5) . . ?
F1 C8 F1A 91(3) . . ?
F2 C8 F1A 32(3) . . ?
F2A C8 F1A 84(5) . . ?
F3 C8 F1A 131(3) . . ?
F3A C8 C5 100(4) . . ?
F1 C8 C5 111.9(5) . . ?
F2 C8 C5 112.5(8) . . ?
F2A C8 C5 107(4) . . ?
F3 C8 C5 105.1(5) . . ?
F1A C8 C5 111(3) . . ?
N4 C9 N3 124.7(7) . . ?
N4 C9 C10 119.2(8) . . ?
N3 C9 C10 115.7(9) . . ?
C11 C10 C15 120.0 . . ?
C11 C10 C9 120.2(6) . . ?
C15 C10 C9 119.7(6) . . ?
C12 C11 C10 120.0 . . ?
C13 C12 C11 120.0 . . ?
C16 C13 C12 113.8 . . ?
C16 C13 C14 125.4 . . ?
C12 C13 C14 120.0 . . ?
C13 C14 C15 120.0 . . ?
C14 C15 C10 120.0 . . ?
F4 C16 F5 93(2) . . ?
F4 C16 C13 125(2) . . ?
F5 C16 C13 111.3(13) . . ?
F4 C16 F4A 38(2) . . ?
F5 C16 F4A 117.2(17) . . ?
C13 C16 F4A 127.4(13) . . ?
F4 C16 F6 101(2) . . ?
F5 C16 F6 94(2) . . ?
C13 C16 F6 125.0(13) . . ?
F4A C16 F6 71.0(19) . . ?
F4 C16 F6A 116(2) . . ?
F5 C16 F6A 48.5(16) . . ?
C13 C16 F6A 117.4(9) . . ?
F4A C16 F6A 109.5(18) . . ?
F6 C16 F6A 49.9(14) . . ?
F4 C16 F5A 61.9(15) . . ?
F5 C16 F5A 39(2) . . ?
C13 C16 F5A 108.4(8) . . ?
F4A C16 F5A 97.4(16) . . ?
F6 C16 F5A 120.7(16) . . ?
F6A C16 F5A 85.4(16) . . ?
C18 C17 C22 120.0 . . ?
C18 C17 S1 121.7(6) . . ?
C22 C17 S1 118.3(6) . . ?
C17 C18 C19 120.0 . . ?
C20 C19 C18 120.0 . . ?
C19 C20 C21 120.0 . . ?
C20 C21 C22 120.0 . . ?
C21 C22 C17 120.0 . . ?
C24 C23 C28 120.0 . . ?
C24 C23 S2 117.6(5) . . ?
C28 C23 S2 122.4(5) . . ?
C25 C24 C23 120.0 . . ?
C24 C25 C26 120.0 . . ?
C25 C26 C27 120.0 . . ?
C28 C27 C26 120.0 . . ?
C27 C28 C23 120.0 . . ?

loop_
_geom_bond_atom_site_label_1
_geom_bond_atom_site_label_2
_geom_bond_distance
_geom_bond_site_symmetry_2
_geom_bond_publ_flag
S1 O1 1.433(7) . ?
S1 N1 1.570(9) . ?
S1 N4 1.601(9) . ?
S1 C17 1.761(7) . ?
S2 O2 1.412(8) . ?
S2 N3 1.596(8) . ?
S2 N2 1.597(9) . ?
S2 C23 1.726(7) . ?
F1 C8 1.257(12) . ?
F2 C8 1.254(18) . ?
F3 C8 1.401(15) . ?
F1A C8 1.46(12) . ?
F2A C8 1.29(13) . ?
F2A F3A 1.62(14) . ?
F3A C8 0.99(9) . ?
F4 C16 1.24(5) . ?
F5 C16 1.30(4) . ?
F6 C16 1.37(3) . ?
F4A C16 1.34(2) . ?
F5A C16 1.56(2) . ?
F6A C16 1.38(2) . ?
N1 C1 1.337(13) . ?
N2 C1 1.311(13) . ?
N3 C9 1.368(12) . ?
N4 C9 1.311(12) . ?
C1 C2 1.508(11) . ?
C2 C3 1.3900 . ?
C2 C7 1.3900 . ?
C3 C4 1.3900 . ?
C4 C5 1.3900 . ?
C5 C6 1.3900 . ?
C5 C8 1.5447 . ?
C6 C7 1.3900 . ?
C9 C10 1.439(8) . ?
C10 C11 1.3900 . ?
C10 C15 1.3900 . ?
C11 C12 1.3900 . ?
C12 C13 1.3900 . ?
C13 C16 1.3303 . ?
C13 C14 1.3900 . ?
C14 C15 1.3900 . ?
C17 C18 1.3900 . ?
C17 C22 1.3900 . ?
C18 C19 1.3900 . ?
C19 C20 1.3900 . ?
C20 C21 1.3900 . ?
C21 C22 1.3900 . ?
C23 C24 1.3900 . ?
C23 C28 1.3900 . ?
C24 C25 1.3900 . ?
C25 C26 1.3900 . ?
C26 C27 1.3900 . ?
C27 C28 1.3900 . ?

loop_
_geom_torsion_atom_site_label_1
_geom_torsion_atom_site_label_2
_geom_torsion_atom_site_label_3
_geom_torsion_atom_site_label_4
_geom_torsion
_geom_torsion_site_symmetry_1
_geom_torsion_site_symmetry_2
_geom_torsion_site_symmetry_3
_geom_torsion_site_symmetry_4
_geom_torsion_publ_flag
O1 S1 N1 C1 -45.7(11) . . . . ?
N4 S1 N1 C1 89.7(10) . . . . ?
C17 S1 N1 C1 -163.3(9) . . . . ?
O2 S2 N2 C1 94.6(10) . . . . ?
N3 S2 N2 C1 -38.6(12) . . . . ?
C23 S2 N2 C1 -147.1(10) . . . . ?
O2 S2 N3 C9 -34.1(11) . . . . ?
N2 S2 N3 C9 98.0(10) . . . . ?
C23 S2 N3 C9 -155.0(8) . . . . ?
O1 S1 N4 C9 106.1(11) . . . . ?
N1 S1 N4 C9 -29.9(12) . . . . ?
C17 S1 N4 C9 -138.3(10) . . . . ?
S2 N2 C1 N1 -13.8(18) . . . . ?
S2 N2 C1 C2 165.3(7) . . . . ?
S1 N1 C1 N2 -31.2(17) . . . . ?
S1 N1 C1 C2 149.7(7) . . . . ?
N2 C1 C2 C3 -175.3(7) . . . . ?
N1 C1 C2 C3 3.9(10) . . . . ?
N2 C1 C2 C7 2.3(10) . . . . ?
N1 C1 C2 C7 -178.4(6) . . . . ?
C7 C2 C3 C4 0.0 . . . . ?
C1 C2 C3 C4 177.6(5) . . . . ?
C2 C3 C4 C5 0.0 . . . . ?
C3 C4 C5 C6 0.0 . . . . ?
C3 C4 C5 C8 174.2 . . . . ?
C4 C5 C6 C7 0.0 . . . . ?
C8 C5 C6 C7 -173.6 . . . . ?
C5 C6 C7 C2 0.0 . . . . ?
C3 C2 C7 C6 0.0 . . . . ?
C1 C2 C7 C6 -177.6(5) . . . . ?
F2A F3A C8 F1 -143(4) . . . . ?
F2A F3A C8 F2 -29(7) . . . . ?
F2A F3A C8 F3 5(8) . . . . ?
F2A F3A C8 F1A -77(11) . . . . ?
F2A F3A C8 C5 107(4) . . . . ?
F3A F2A C8 F1 65(7) . . . . ?
F3A F2A C8 F2 154(6) . . . . ?
F3A F2A C8 F3 -4(6) . . . . ?
F3A F2A C8 F1A 150(6) . . . . ?
F3A F2A C8 C5 -100(5) . . . . ?
C6 C5 C8 F3A -60(5) . . . . ?
C4 C5 C8 F3A 127(5) . . . . ?
C6 C5 C8 F1 -137.4(9) . . . . ?
C4 C5 C8 F1 48.7(9) . . . . ?
C6 C5 C8 F2 88.3(13) . . . . ?
C4 C5 C8 F2 -85.6(13) . . . . ?
C6 C5 C8 F2A 33(5) . . . . ?
C4 C5 C8 F2A -141(5) . . . . ?
C6 C5 C8 F3 -23.6(8) . . . . ?
C4 C5 C8 F3 162.5(8) . . . . ?
C6 C5 C8 F1A 122(3) . . . . ?
C4 C5 C8 F1A -52(3) . . . . ?
S1 N4 C9 N3 -18.2(16) . . . . ?
S1 N4 C9 C10 153.8(7) . . . . ?
S2 N3 C9 N4 -33.8(14) . . . . ?
S2 N3 C9 C10 154.0(7) . . . . ?
N4 C9 C10 C11 13.7(10) . . . . ?
N3 C9 C10 C11 -173.6(7) . . . . ?
N4 C9 C10 C15 -168.8(7) . . . . ?
N3 C9 C10 C15 3.9(10) . . . . ?
C15 C10 C11 C12 0.0 . . . . ?
C9 C10 C11 C12 177.5(7) . . . . ?
C10 C11 C12 C13 0.0 . . . . ?
C11 C12 C13 C16 170.3 . . . . ?
C11 C12 C13 C14 0.0 . . . . ?
C16 C13 C14 C15 -169.1 . . . . ?
C12 C13 C14 C15 0.0 . . . . ?
C13 C14 C15 C10 0.0 . . . . ?
C11 C10 C15 C14 0.0 . . . . ?
C9 C10 C15 C14 -177.5(7) . . . . ?
C12 C13 C16 F4 48.4(19) . . . . ?
C14 C13 C16 F4 -141.9(19) . . . . ?
C12 C13 C16 F5 158(2) . . . . ?
C14 C13 C16 F5 -33(2) . . . . ?
C12 C13 C16 F4A 1(2) . . . . ?
C14 C13 C16 F4A 171(2) . . . . ?
C12 C13 C16 F6 -91(2) . . . . ?
C14 C13 C16 F6 79(2) . . . . ?
C12 C13 C16 F6A -149.2(18) . . . . ?
C14 C13 C16 F6A 20.5(18) . . . . ?
C12 C13 C16 F5A 116.4(15) . . . . ?
C14 C13 C16 F5A -73.9(15) . . . . ?
O1 S1 C17 C18 -101.3(6) . . . . ?
N1 S1 C17 C18 21.2(6) . . . . ?
N4 S1 C17 C18 138.6(6) . . . . ?
O1 S1 C17 C22 77.3(6) . . . . ?
N1 S1 C17 C22 -160.1(5) . . . . ?
N4 S1 C17 C22 -42.8(6) . . . . ?
C22 C17 C18 C19 0.0 . . . . ?
S1 C17 C18 C19 178.6(6) . . . . ?
C17 C18 C19 C20 0.0 . . . . ?
C18 C19 C20 C21 0.0 . . . . ?
C19 C20 C21 C22 0.0 . . . . ?
C20 C21 C22 C17 0.0 . . . . ?
C18 C17 C22 C21 0.0 . . . . ?
S1 C17 C22 C21 -178.6(6) . . . . ?
O2 S2 C23 C24 29.0(6) . . . . ?
N3 S2 C23 C24 153.1(5) . . . . ?
N2 S2 C23 C24 -90.9(5) . . . . ?
O2 S2 C23 C28 -152.3(5) . . . . ?
N3 S2 C23 C28 -28.2(6) . . . . ?
N2 S2 C23 C28 87.8(5) . . . . ?
C28 C23 C24 C25 0.0 . . . . ?
S2 C23 C24 C25 178.7(5) . . . . ?
C23 C24 C25 C26 0.0 . . . . ?
C24 C25 C26 C27 0.0 . . . . ?
C25 C26 C27 C28 0.0 . . . . ?
C26 C27 C28 C23 0.0 . . . . ?
C24 C23 C28 C27 0.0 . . . . ?
S2 C23 C28 C27 -178.6(6) . . . . ?
